data_9001092
loop_
_publ_author_name
'Mellini, M.'
'Zanazzi, P. F.'

_publ_section_title
;
 Crystal structures of lizardite-1T and lizardite-2H1 from Coli, Italy
 Sample: Lizardite-1T
 Note: U(1,2) for Mg/O3 altered to match symmetry constraints.
 Note: Thermal ellipsoid for O1 is non-positive definite
;
_journal_name_full 'American Mineralogist'
_journal_page_first 943
_journal_page_last 948
_journal_volume 72
_journal_year 1987
_chemical_formula_sum 'H4 Mg3 O9 Si2'
_chemical_name_mineral Lizardite
_space_group_crystal_system trigonal
_space_group_IT_number 157
_space_group_name_Hall 'P 3 -2'
_space_group_name_H-M_alt 'P 3 1 m'
_symmetry_space_group_name_H-M 'P 3 1 m'
_cell_angle_alpha 90
_cell_angle_beta 90
_cell_angle_gamma 120
_cell_formula_units_Z 1
_cell_length_a 5.325
_cell_length_b 5.325
_cell_length_c 7.259
_cell_volume 178.257
_database_code_amcsd 0001114
_exptl_crystal_density_diffrn 2.581
_cod_original_formula_sum 'Si2 Mg3 O9 H4'
_cod_database_code 9001092

loop_
_space_group_symop_id
_space_group_symop_operation_xyz
1 x,y,z
2 x-y,-y,z
3 -y,x-y,z
4 y,x,z
5 -x+y,-x,z
6 -x,-x+y,z

loop_
_atom_site_aniso_label
_atom_site_aniso_U_11
_atom_site_aniso_U_22
_atom_site_aniso_U_33
_atom_site_aniso_U_12
_atom_site_aniso_U_13
_atom_site_aniso_U_23
Si 0.00060 0.00060 0.02340 0.00030 0.00000 0.00000
Mg 0.00280 0.00310 0.02420 0.00155 0.00260 0.00000
O1 -0.00600 -0.00600 0.04050 -0.00300 0.00000 0.00000
O2 0.01470 0.00760 0.01470 0.00380 -0.00450 0.00000
O3 0.01090 0.01270 0.02570 0.00635 0.00280 0.00000
O4 0.00840 0.00840 0.01080 0.00420 0.00000 0.00000

loop_
_atom_site_label
_atom_site_fract_x
_atom_site_fract_y
_atom_site_fract_z
_atom_site_U_iso_or_equiv
Si 0.33333 0.66667 0.07480 ?
Mg 0.33220 0.00000 0.45570 ?
O1 0.33333 0.66667 0.29200 ?
O2 0.50450 0.00000 -0.00820 ?
O3 0.66550 0.00000 0.58990 ?
O4 0.00000 0.00000 0.30800 ?
H3 0.58000 0.00000 0.73800 0.02200
H4 0.00000 0.00000 0.20000 0.02300

loop_
_cod_related_entry_id
_cod_related_entry_database
_cod_related_entry_code
1 AMCSD 0001114
